data_7245243
loop_
_publ_author_name
'Andriotou, Despoina'
'Duval, Sylvain'
'Trivelli, Xavier'
'Volkringer, Christophe'
'Loiseau, Thierry'

_publ_section_title
;
 Molecular niobium(V) complexes with mononuclear {Nb1} and dinuclear oxo
 species {Nb2O} connected through aryl di- or tetra-carboxylate linker
;
_journal_name_full CrystEngComm
_journal_paper_doi 10.1039/D2CE00828A
_journal_year 2022
_chemical_formula_moiety 'C42 H78 N2 Nb4 O20'
_chemical_formula_sum 'C42 H78 N2 Nb4 O20'
_chemical_formula_weight 1302.70
_space_group_crystal_system monoclinic
_space_group_IT_number 14
_space_group_name_Hall '-P 2yn'
_space_group_name_H-M_alt 'P 1 21/n 1'
_atom_sites_solution_hydrogens geom
_atom_sites_solution_primary iterative
_audit_creation_date 2021-01-15
_audit_creation_method
;
Olex2 1.3
(compiled Nov 21 2019 18:26:39 for OlexSys, GUI svn.r6003)
;
_audit_update_record
;
2022-06-16 deposited with the CCDC.	2022-08-01 downloaded from the CCDC.
;
_cell_angle_alpha 90
_cell_angle_beta 90.114(3)
_cell_angle_gamma 90
_cell_formula_units_Z 4
_cell_length_a 15.3902(12)
_cell_length_b 20.0542(14)
_cell_length_c 17.5280(13)
_cell_measurement_reflns_used 9958
_cell_measurement_temperature 100.01
_cell_measurement_theta_max 26.39
_cell_measurement_theta_min 2.32
_cell_volume 5409.8(7)
_computing_molecular_graphics 'Olex2 1.3 (Dolomanov et al., 2009)'
_computing_publication_material 'Olex2 1.3 (Dolomanov et al., 2009)'
_computing_structure_refinement 'XL  (Sheldrick, 2008)'
_computing_structure_solution 'olex2.solve 1.3 (Bourhis et al., 2015)'
_diffrn_ambient_temperature 100.01
_diffrn_measured_fraction_theta_full 0.999
_diffrn_measured_fraction_theta_max 0.997
_diffrn_measurement_device_type 'Bruker APEX-II CCD'
_diffrn_measurement_method '\f and \w scans'
_diffrn_radiation_type MoK\a
_diffrn_radiation_wavelength 0.71073
_diffrn_reflns_av_R_equivalents 0.0479
_diffrn_reflns_av_unetI/netI 0.0377
_diffrn_reflns_Laue_measured_fraction_full 0.999
_diffrn_reflns_Laue_measured_fraction_max 0.997
_diffrn_reflns_limit_h_max 19
_diffrn_reflns_limit_h_min -19
_diffrn_reflns_limit_k_max 23
_diffrn_reflns_limit_k_min -25
_diffrn_reflns_limit_l_max 21
_diffrn_reflns_limit_l_min -21
_diffrn_reflns_number 78621
_diffrn_reflns_point_group_measured_fraction_full 0.999
_diffrn_reflns_point_group_measured_fraction_max 0.997
_diffrn_reflns_theta_full 25.242
_diffrn_reflns_theta_max 26.413
_diffrn_reflns_theta_min 1.323
_diffrn_standards_number 0
_exptl_absorpt_coefficient_mu 0.898
_exptl_absorpt_correction_T_max 0.7454
_exptl_absorpt_correction_T_min 0.6993
_exptl_absorpt_correction_type multi-scan
_exptl_absorpt_process_details
;
SADABS-2016/2 (Bruker,2016/2) was used for absorption correction.
wR2(int) was 0.1030 before and 0.0646 after correction.
The Ratio of minimum to maximum transmission is 0.9382.
The \l/2 correction factor is Not present.
;
_exptl_crystal_colour orange
_exptl_crystal_colour_primary orange
_exptl_crystal_density_diffrn 1.599
_exptl_crystal_description block
_exptl_crystal_F_000 2672
_exptl_crystal_size_max 0.24
_exptl_crystal_size_mid 0.235
_exptl_crystal_size_min 0.121
_refine_diff_density_max 0.945
_refine_diff_density_min -0.825
_refine_diff_density_rms 0.083
_refine_ls_extinction_method none
_refine_ls_goodness_of_fit_ref 1.019
_refine_ls_hydrogen_treatment constr
_refine_ls_matrix_type full
_refine_ls_number_parameters 650
_refine_ls_number_reflns 11078
_refine_ls_number_restraints 9
_refine_ls_restrained_S_all 1.022
_refine_ls_R_factor_all 0.0364
_refine_ls_R_factor_gt 0.0313
_refine_ls_shift/su_max 0.002
_refine_ls_shift/su_mean 0.000
_refine_ls_structure_factor_coef Fsqd
_refine_ls_weighting_details 'w=1/[\s^2^(Fo^2^)+(0.0353P)^2^+6.2184P] where P=(Fo^2^+2Fc^2^)/3'
_refine_ls_weighting_scheme calc
_refine_ls_wR_factor_gt 0.0736
_refine_ls_wR_factor_ref 0.0764
_reflns_Friedel_coverage 0.000
_reflns_number_gt 10247
_reflns_number_total 11078
_reflns_threshold_expression 'I > 2\s(I)'
_cod_data_source_file d2ce00828a2.cif
_cod_data_source_block gar217monop
_cod_database_code 7245243
_shelx_shelxl_version_number 2018/3
_shelx_space_group_comment
;
The symmetry employed for this shelxl refinement is uniquely defined
by the following loop, which should always be used as a source of
symmetry information in preference to the above space-group names.
They are only intended as comments.
;
_shelx_estimated_absorpt_t_max 0.899
_shelx_estimated_absorpt_t_min 0.813
_olex2_refinement_description
;
1. Twinned data refinement
 Scales: 0.6793(6)
 0.3207(6)
2. Fixed Uiso
 At 1.2 times of:
  All C(H) groups, All C(H,H) groups
 At 1.5 times of:
  All C(H,H,H) groups
3. Restrained distances
 C27A-C26A
 1.45 with sigma of 0.02
 C26B-C27B
 1.45 with sigma of 0.02
 C32-C33
 1.5 with sigma of 0.005
4. Uiso/Uaniso restraints and constraints
Uanis(C14B) \\sim Ueq: with sigma of 0.02 and sigma for terminal atoms of 0.2
Uanis(C27A) = Uanis(C26A) = Uanis(C26B) = Uanis(C27B)
5. Others
 Sof(C26A)=Sof(H26C)=Sof(H26D)=Sof(C27A)=Sof(H27A)=Sof(H27B)=Sof(H27C)=1-FVAR(1)
 Sof(C26B)=Sof(H26A)=Sof(H26B)=Sof(C27B)=Sof(H27D)=Sof(H27E)=Sof(H27F)=FVAR(1)
 Sof(C15B)=Sof(H15D)=Sof(H15E)=Sof(H15F)=Sof(C14B)=Sof(H14C)=Sof(H14D)=1-FVAR(2)
 Sof(C14A)=Sof(H14A)=Sof(H14B)=Sof(C15A)=Sof(H15A)=Sof(H15B)=Sof(H15C)=FVAR(2)
6.a Secondary CH2 refined with riding coordinates:
 C18(H18A,H18B), C38(H38A,H38B), C30(H30A,H30B), C22(H22A,H22B), C40(H40A,
 H40B), C24(H24A,H24B), C32(H32A,H32B), C20(H20A,H20B), C16(H16A,H16B),
 C14A(H14A,H14B), C34(H34A,H34B), C28(H28A,H28B), C36(H36A,H36B), C14B(H14C,
 H14D), C26B(H26A,H26B), C26A(H26C,H26D)
6.b Aromatic/amide H refined with riding coordinates:
 C3(H3), C6(H6), C7(H7), C11(H11), C4(H4), C13(H13), C9(H9), C10(H10)
6.c Idealised Me refined as rotating group:
 C19(H19A,H19B,H19C), C23(H23A,H23B,H23C), C39(H39A,H39B,H39C), C41(H41A,H41B,
 H41C), C25(H25A,H25B,H25C), C33(H33A,H33B,H33C), C31(H31A,H31B,H31C), C21(H21A,
 H21B,H21C), C17(H17A,H17B,H17C), C15A(H15A,H15B,H15C), C35(H35A,H35B,H35C),
 C37(H37A,H37B,H37C), C29(H29A,H29B,H29C), C15B(H15D,H15E,H15F), C27A(H27A,H27B,
 H27C), C27B(H27D,H27E,H27F)
;
_olex2_submission_special_instructions 'No special instructions were received'

loop_
_space_group_symop_operation_xyz
'x, y, z'
'-x+1/2, y+1/2, -z+1/2'
'-x, -y, -z'
'x-1/2, -y-1/2, z-1/2'

loop_
_atom_site_label
_atom_site_type_symbol
_atom_site_fract_x
_atom_site_fract_y
_atom_site_fract_z
_atom_site_U_iso_or_equiv
_atom_site_adp_type
_atom_site_occupancy
_atom_site_site_symmetry_order
_atom_site_calc_flag
_atom_site_refinement_flags_posn
_atom_site_refinement_flags_adp
_atom_site_refinement_flags_occupancy
_atom_site_disorder_assembly
_atom_site_disorder_group
Nb1 Nb 0.07929(2) 0.76867(2) 0.11747(2) 0.01693(8) Uani 1 1 d . . . . .
Nb3 Nb 0.43302(2) 1.24378(2) 0.87977(2) 0.01437(7) Uani 1 1 d . . . . .
Nb2 Nb 0.08795(2) 0.64140(2) 0.22946(2) 0.01750(8) Uani 1 1 d . . . . .
Nb4 Nb 0.38561(2) 1.36722(2) 0.76781(2) 0.02104(8) Uani 1 1 d . . . . .
O5 O 0.00464(16) 0.72215(12) 0.20348(13) 0.0168(5) Uani 1 1 d . . . . .
O1 O 0.15045(16) 0.80680(11) 0.21644(12) 0.0172(5) Uani 1 1 d . . . . .
O11 O 0.37135(16) 1.19536(11) 0.78160(12) 0.0173(5) Uani 1 1 d . . . . .
O7 O 0.15077(16) 0.72111(11) 0.29873(13) 0.0154(5) Uani 1 1 d . . . . .
O17 O 0.34446(16) 1.27928(11) 0.70061(13) 0.0162(5) Uani 1 1 d . . . . .
O16 O 0.49130(16) 1.30315(13) 0.79413(13) 0.0198(5) Uani 1 1 d . . . . .
O4 O 0.01067(18) 0.73413(12) 0.03909(14) 0.0225(6) Uani 1 1 d . . . . .
O6 O 0.13916(16) 0.68751(12) 0.14470(13) 0.0197(5) Uani 1 1 d . . . . .
O14 O 0.49263(17) 1.28389(12) 0.96045(13) 0.0201(5) Uani 1 1 d . . . . .
O15 O 0.35266(17) 1.31414(11) 0.85482(12) 0.0173(5) Uani 1 1 d . . . . .
O12 O 0.35463(18) 1.19247(12) 0.93649(13) 0.0216(5) Uani 1 1 d . . . . .
O9 O 0.0243(2) 0.57969(13) 0.17439(15) 0.0328(7) Uani 1 1 d . . . . .
O13 O 0.51736(17) 1.17724(13) 0.85817(13) 0.0237(6) Uani 1 1 d . . . . .
C1 C 0.1644(2) 0.78091(17) 0.28114(18) 0.0144(7) Uani 1 1 d . . . . .
O2 O 0.16910(18) 0.80562(14) 0.05884(14) 0.0270(6) Uani 1 1 d . . . . .
C2 C 0.1970(2) 0.82782(17) 0.34148(19) 0.0133(7) Uani 1 1 d . . . . .
C3 C 0.2249(2) 0.89137(17) 0.32009(19) 0.0167(7) Uani 1 1 d . . . . .
H3 H 0.228188 0.902609 0.267524 0.020 Uiso 1 1 calc R U . . .
O3 O 0.01440(17) 0.84776(12) 0.13511(13) 0.0226(6) Uani 1 1 d . . . . .
O8 O 0.18485(18) 0.58934(13) 0.25470(16) 0.0303(7) Uani 1 1 d . . . . .
O20 O 0.4274(2) 1.43970(12) 0.82334(14) 0.0349(7) Uani 1 1 d . . . . .
O19 O 0.4401(2) 1.38755(12) 0.67454(14) 0.0294(7) Uani 1 1 d . . . . .
O18 O 0.27445(19) 1.40016(13) 0.74393(15) 0.0308(7) Uani 1 1 d . . . . .
C5 C 0.2421(2) 0.92069(17) 0.45168(18) 0.0154(7) Uani 1 1 d . . . . .
N1 N 0.26026(19) 0.96643(14) 0.51227(15) 0.0153(6) Uani 1 1 d . . . . .
O10 O 0.02679(18) 0.63017(12) 0.32218(14) 0.0229(6) Uani 1 1 d . . . . .
C6 C 0.2184(2) 0.85667(17) 0.47304(19) 0.0173(7) Uani 1 1 d . . . . .
H6 H 0.217880 0.844534 0.525433 0.021 Uiso 1 1 calc R U . . .
C7 C 0.1955(2) 0.81033(18) 0.4177(2) 0.0166(7) Uani 1 1 d . . . . .
H7 H 0.178717 0.766557 0.432277 0.020 Uiso 1 1 calc R U . . .
C43 C 0.3453(2) 1.21848(16) 0.71855(18) 0.0132(7) Uani 1 1 d . . . . .
C11 C 0.3135(2) 1.18532(17) 0.58372(19) 0.0158(7) Uani 1 1 d . . . . .
H11 H 0.325870 1.229682 0.568156 0.019 Uiso 1 1 calc R U . . .
C4 C 0.2478(2) 0.93806(17) 0.37437(19) 0.0166(7) Uani 1 1 d . . . . .
H4 H 0.267092 0.981165 0.359621 0.020 Uiso 1 1 calc R U . . .
N2 N 0.25581(19) 1.02651(14) 0.49249(16) 0.0176(6) Uani 1 1 d . . . . .
C13 C 0.2939(2) 1.10423(17) 0.68318(18) 0.0147(7) Uani 1 1 d . . . . .
H13 H 0.294565 1.093076 0.735849 0.018 Uiso 1 1 calc R U . . .
C9 C 0.2710(2) 1.05622(17) 0.63004(19) 0.0164(7) Uani 1 1 d . . . . .
H9 H 0.254224 1.012814 0.645928 0.020 Uiso 1 1 calc R U . . .
C12 C 0.3158(2) 1.16861(17) 0.66059(19) 0.0150(7) Uani 1 1 d . . . . .
C8 C 0.2731(2) 1.07276(17) 0.55263(19) 0.0153(7) Uani 1 1 d . . . . .
C19 C -0.0600(2) 0.69398(19) -0.07418(19) 0.0227(8) Uani 1 1 d . . . . .
H19A H -0.008186 0.704097 -0.104415 0.034 Uiso 1 1 calc R U . . .
H19B H -0.099421 0.732367 -0.075032 0.034 Uiso 1 1 calc R U . . .
H19C H -0.089598 0.655039 -0.095852 0.034 Uiso 1 1 calc R U . . .
C18 C -0.0336(3) 0.67921(18) 0.0072(2) 0.0242(8) Uani 1 1 d . . . . .
H18A H -0.085998 0.669303 0.037905 0.029 Uiso 1 1 calc R U . . .
H18B H 0.004494 0.639460 0.008332 0.029 Uiso 1 1 calc R U . . .
C23 C 0.0063(3) 0.4764(2) 0.1102(3) 0.0388(11) Uani 1 1 d . . . . .
H23A H 0.037726 0.492735 0.065338 0.058 Uiso 1 1 calc R U . . .
H23B H -0.037106 0.443439 0.094151 0.058 Uiso 1 1 calc R U . . .
H23C H 0.047368 0.455563 0.145702 0.058 Uiso 1 1 calc R U . . .
C38 C 0.4568(4) 1.3671(2) 0.5987(2) 0.0402(12) Uani 1 1 d . . . . .
H38A H 0.403919 1.346062 0.577334 0.048 Uiso 1 1 calc R U . . .
H38B H 0.503567 1.333128 0.599031 0.048 Uiso 1 1 calc R U . . .
C30 C 0.5453(3) 1.1294(2) 0.8042(2) 0.0360(11) Uani 1 1 d . . . . .
H30A H 0.608819 1.133366 0.796665 0.043 Uiso 1 1 calc R U . . .
H30B H 0.516419 1.137764 0.754580 0.043 Uiso 1 1 calc R U . . .
C39 C 0.4826(4) 1.4222(3) 0.5502(2) 0.0529(15) Uani 1 1 d . . . . .
H39A H 0.489850 1.406254 0.497744 0.079 Uiso 1 1 calc R U . . .
H39B H 0.537673 1.440750 0.568645 0.079 Uiso 1 1 calc R U . . .
H39C H 0.437678 1.456802 0.551438 0.079 Uiso 1 1 calc R U . . .
C22 C -0.0383(3) 0.53370(19) 0.1489(2) 0.0262(9) Uani 1 1 d . . . . .
H22A H -0.078664 0.555727 0.112785 0.031 Uiso 1 1 calc R U . . .
H22B H -0.072531 0.517129 0.192788 0.031 Uiso 1 1 calc R U . . .
C40 C 0.2081(3) 1.4011(2) 0.6882(2) 0.0311(10) Uani 1 1 d . . . . .
H40A H 0.150633 1.402733 0.713391 0.037 Uiso 1 1 calc R U . . .
H40B H 0.210856 1.359857 0.657199 0.037 Uiso 1 1 calc R U . . .
C41 C 0.2189(3) 1.4608(2) 0.6375(3) 0.0396(11) Uani 1 1 d . . . . .
H41A H 0.219971 1.501354 0.668759 0.059 Uiso 1 1 calc R U . . .
H41B H 0.170201 1.463120 0.601495 0.059 Uiso 1 1 calc R U . . .
H41C H 0.273525 1.457038 0.609237 0.059 Uiso 1 1 calc R U . . .
C24 C 0.0128(3) 0.6508(2) 0.3980(2) 0.0325(10) Uani 1 1 d . . . . .
H24A H -0.045139 0.672014 0.401747 0.039 Uiso 1 1 calc R U . . .
H24B H 0.056935 0.684506 0.412048 0.039 Uiso 1 1 calc R U . . .
C25 C 0.0174(4) 0.5945(3) 0.4525(2) 0.0528(15) Uani 1 1 d . . . . .
H25A H -0.028267 0.562089 0.440509 0.079 Uiso 1 1 calc R U . . .
H25B H 0.009334 0.611202 0.504516 0.079 Uiso 1 1 calc R U . . .
H25C H 0.074377 0.572887 0.448481 0.079 Uiso 1 1 calc R U . . .
C32 C 0.5605(4) 1.3142(3) 0.9980(2) 0.072(2) Uani 1 1 d D . . . .
H32A H 0.577942 1.353961 0.968285 0.087 Uiso 1 1 calc R U . . .
H32B H 0.610409 1.283049 0.998107 0.087 Uiso 1 1 calc R U . . .
C33 C 0.5443(3) 1.3350(3) 1.0766(2) 0.0474(13) Uani 1 1 d D . . . .
H33A H 0.517986 1.298065 1.104918 0.071 Uiso 1 1 calc R U . . .
H33B H 0.504640 1.373266 1.076682 0.071 Uiso 1 1 calc R U . . .
H33C H 0.599288 1.347675 1.100772 0.071 Uiso 1 1 calc R U . . .
C31 C 0.5239(5) 1.0608(2) 0.8310(3) 0.0606(17) Uani 1 1 d . . . . .
H31A H 0.552827 1.052531 0.879976 0.091 Uiso 1 1 calc R U . . .
H31B H 0.544028 1.028203 0.793349 0.091 Uiso 1 1 calc R U . . .
H31C H 0.460924 1.056679 0.837365 0.091 Uiso 1 1 calc R U . . .
C20 C -0.0752(2) 0.74306(19) 0.2365(2) 0.0246(8) Uani 1 1 d . . . . .
H20A H -0.070947 0.790536 0.251544 0.030 Uiso 1 1 calc R U . . .
H20B H -0.086912 0.716489 0.282975 0.030 Uiso 1 1 calc R U . . .
C10 C 0.2930(2) 1.13704(17) 0.52938(19) 0.0175(7) Uani 1 1 d . . . . .
H10 H 0.292639 1.148132 0.476692 0.021 Uiso 1 1 calc R U . . .
C16 C 0.0035(3) 0.90316(19) 0.1841(2) 0.0299(9) Uani 1 1 d . . . . .
H16A H 0.042172 0.939763 0.167388 0.036 Uiso 1 1 calc R U . . .
H16B H 0.020505 0.890425 0.236620 0.036 Uiso 1 1 calc R U . . .
C21 C -0.1487(3) 0.7343(3) 0.1806(3) 0.0419(12) Uani 1 1 d . . . . .
H21A H -0.136600 0.760069 0.134323 0.063 Uiso 1 1 calc R U . . .
H21B H -0.202910 0.750081 0.203601 0.063 Uiso 1 1 calc R U . . .
H21C H -0.154432 0.686987 0.167449 0.063 Uiso 1 1 calc R U . . .
C17 C -0.0885(3) 0.9273(2) 0.1843(2) 0.0348(10) Uani 1 1 d . . . . .
H17A H -0.106049 0.938759 0.132118 0.052 Uiso 1 1 calc R U . . .
H17B H -0.093166 0.966825 0.216857 0.052 Uiso 1 1 calc R U . . .
H17C H -0.126519 0.892083 0.203922 0.052 Uiso 1 1 calc R U . . .
C14A C 0.2510(9) 0.8390(8) 0.0471(10) 0.040(4) Uani 0.599(13) 1 d . . P A 3
H14A H 0.268524 0.835408 -0.006998 0.049 Uiso 0.599(13) 1 calc R U P A 3
H14B H 0.296610 0.818155 0.079042 0.049 Uiso 0.599(13) 1 calc R U P A 3
C15A C 0.2403(7) 0.9108(5) 0.0687(5) 0.060(3) Uani 0.599(13) 1 d . . P A 3
H15A H 0.196980 0.931617 0.035234 0.090 Uiso 0.599(13) 1 calc R U P A 3
H15B H 0.296036 0.933932 0.063055 0.090 Uiso 0.599(13) 1 calc R U P A 3
H15C H 0.220948 0.913888 0.121773 0.090 Uiso 0.599(13) 1 calc R U P A 3
C34 C 0.5721(3) 1.2941(2) 0.7554(2) 0.0309(9) Uani 1 1 d . . . . .
H34A H 0.577709 1.328159 0.714772 0.037 Uiso 1 1 calc R U . . .
H34B H 0.572945 1.249626 0.730975 0.037 Uiso 1 1 calc R U . . .
C28 C 0.2917(3) 1.1413(2) 0.9321(2) 0.0296(10) Uani 1 1 d . . . . .
H28A H 0.320229 1.097460 0.939289 0.036 Uiso 1 1 calc R U . . .
H28B H 0.264241 1.141678 0.881001 0.036 Uiso 1 1 calc R U . . .
C36 C 0.4508(3) 1.4658(2) 0.8938(2) 0.0392(11) Uani 1 1 d . . . . .
H36A H 0.443495 1.431476 0.933909 0.047 Uiso 1 1 calc R U . . .
H36B H 0.412991 1.504149 0.906443 0.047 Uiso 1 1 calc R U . . .
C35 C 0.6479(3) 1.3000(3) 0.8100(3) 0.0409(11) Uani 1 1 d . . . . .
H35A H 0.643619 1.265233 0.849060 0.061 Uiso 1 1 calc R U . . .
H35B H 0.646906 1.343959 0.834415 0.061 Uiso 1 1 calc R U . . .
H35C H 0.702441 1.294657 0.781820 0.061 Uiso 1 1 calc R U . . .
C37 C 0.5447(3) 1.4881(3) 0.8909(3) 0.0472(13) Uani 1 1 d . . . . .
H37A H 0.562824 1.503619 0.941439 0.071 Uiso 1 1 calc R U . . .
H37B H 0.550606 1.524507 0.853955 0.071 Uiso 1 1 calc R U . . .
H37C H 0.581353 1.450567 0.875236 0.071 Uiso 1 1 calc R U . . .
C29 C 0.2243(4) 1.1506(3) 0.9914(3) 0.0554(15) Uani 1 1 d . . . . .
H29A H 0.251406 1.149513 1.041967 0.083 Uiso 1 1 calc R U . . .
H29B H 0.181158 1.114829 0.987467 0.083 Uiso 1 1 calc R U . . .
H29C H 0.195601 1.193791 0.983828 0.083 Uiso 1 1 calc R U . . .
C15B C 0.3048(11) 0.8367(12) 0.0160(9) 0.094(8) Uani 0.401(13) 1 d . . P A 4
H15D H 0.284427 0.817783 -0.032426 0.141 Uiso 0.401(13) 1 calc R U P A 4
H15E H 0.340663 0.803802 0.042786 0.141 Uiso 0.401(13) 1 calc R U P A 4
H15F H 0.339353 0.876766 0.005828 0.141 Uiso 0.401(13) 1 calc R U P A 4
C14B C 0.2301(13) 0.8542(14) 0.0632(14) 0.044(7) Uani 0.401(13) 1 d . U P A 4
H14C H 0.248966 0.859863 0.116843 0.052 Uiso 0.401(13) 1 calc R U P A 4
H14D H 0.205128 0.897025 0.045483 0.052 Uiso 0.401(13) 1 calc R U P A 4
C26B C 0.2587(8) 0.5848(5) 0.3090(7) 0.0536(15) Uani 0.469(6) 1 d D . P B 1
H26A H 0.313950 0.586332 0.280168 0.064 Uiso 0.469(6) 1 calc R U P B 1
H26B H 0.257385 0.623659 0.343715 0.064 Uiso 0.469(6) 1 calc R U P B 1
C26A C 0.2178(6) 0.5446(5) 0.3065(6) 0.0536(15) Uani 0.531(6) 1 d D . P B 2
H26C H 0.198723 0.498719 0.293790 0.064 Uiso 0.531(6) 1 calc R U P B 2
H26D H 0.197774 0.555495 0.358633 0.064 Uiso 0.531(6) 1 calc R U P B 2
C27A C 0.3169(6) 0.5504(5) 0.3011(6) 0.0536(15) Uani 0.531(6) 1 d D . P B 2
H27A H 0.343747 0.509742 0.321434 0.080 Uiso 0.531(6) 1 calc R U P B 2
H27B H 0.336566 0.588926 0.330831 0.080 Uiso 0.531(6) 1 calc R U P B 2
H27C H 0.333808 0.556119 0.247632 0.080 Uiso 0.531(6) 1 calc R U P B 2
C27B C 0.2558(8) 0.5229(5) 0.3545(7) 0.0536(15) Uani 0.469(6) 1 d D . P B 1
H27D H 0.314429 0.512091 0.372656 0.080 Uiso 0.469(6) 1 calc R U P B 1
H27E H 0.233986 0.486307 0.322746 0.080 Uiso 0.469(6) 1 calc R U P B 1
H27F H 0.217207 0.529236 0.398258 0.080 Uiso 0.469(6) 1 calc R U P B 1

loop_
_atom_site_aniso_label
_atom_site_aniso_U_11
_atom_site_aniso_U_22
_atom_site_aniso_U_33
_atom_site_aniso_U_23
_atom_site_aniso_U_13
_atom_site_aniso_U_12
Nb1 0.02371(17) 0.01701(15) 0.01006(14) -0.00298(12) -0.00266(14) -0.00415(13)
Nb3 0.01951(16) 0.01388(14) 0.00971(13) -0.00144(12) -0.00377(13) -0.00027(13)
Nb2 0.02196(17) 0.01170(14) 0.01882(15) -0.00413(12) -0.00562(14) -0.00234(13)
Nb4 0.0370(2) 0.01027(15) 0.01578(15) -0.00163(12) -0.01109(15) -0.00283(13)
O5 0.0149(12) 0.0193(13) 0.0162(12) -0.0007(10) -0.0020(9) 0.0011(10)
O1 0.0245(13) 0.0142(12) 0.0129(11) -0.0036(9) -0.0038(10) -0.0040(11)
O11 0.0287(14) 0.0124(11) 0.0107(11) -0.0014(9) -0.0049(10) -0.0015(11)
O7 0.0183(12) 0.0127(12) 0.0153(11) -0.0031(9) -0.0030(10) -0.0032(10)
O17 0.0230(14) 0.0101(12) 0.0155(11) 0.0000(9) -0.0053(10) -0.0023(10)
O16 0.0202(13) 0.0267(14) 0.0125(11) 0.0020(10) -0.0017(10) -0.0048(11)
O4 0.0302(15) 0.0213(13) 0.0159(12) -0.0032(10) -0.0045(11) -0.0050(12)
O6 0.0206(13) 0.0218(13) 0.0167(12) -0.0064(10) -0.0028(10) 0.0004(11)
O14 0.0228(14) 0.0218(13) 0.0158(12) -0.0008(10) -0.0060(10) 0.0004(11)
O15 0.0248(13) 0.0154(12) 0.0116(11) -0.0048(9) -0.0044(10) 0.0008(11)
O12 0.0315(14) 0.0202(13) 0.0132(11) -0.0011(10) -0.0009(11) -0.0080(12)
O9 0.0444(18) 0.0207(14) 0.0331(15) -0.0043(12) -0.0130(13) -0.0149(13)
O13 0.0314(15) 0.0250(14) 0.0147(12) -0.0029(10) -0.0066(11) 0.0091(12)
C1 0.0127(17) 0.0165(18) 0.0141(17) -0.0044(13) 0.0013(13) -0.0020(13)
O2 0.0337(16) 0.0291(15) 0.0181(13) -0.0017(11) 0.0008(12) -0.0120(13)
C2 0.0134(17) 0.0124(17) 0.0142(17) -0.0018(13) -0.0010(13) -0.0010(14)
C3 0.0203(19) 0.0188(18) 0.0112(16) -0.0003(14) 0.0002(14) -0.0026(15)
O3 0.0312(15) 0.0202(13) 0.0162(12) -0.0010(10) -0.0055(11) -0.0012(12)
O8 0.0396(16) 0.0195(14) 0.0318(15) -0.0027(11) -0.0078(13) 0.0087(12)
O20 0.068(2) 0.0140(12) 0.0230(13) -0.0017(10) -0.0183(15) -0.0071(14)
O19 0.0540(19) 0.0182(13) 0.0161(12) 0.0011(10) -0.0086(13) -0.0125(14)
O18 0.0498(18) 0.0182(13) 0.0243(14) -0.0055(11) -0.0162(13) 0.0105(13)
C5 0.0154(17) 0.0175(17) 0.0132(16) -0.0063(13) -0.0028(13) 0.0024(15)
N1 0.0187(15) 0.0152(15) 0.0119(14) -0.0046(11) -0.0022(12) -0.0035(12)
O10 0.0313(15) 0.0172(13) 0.0202(13) 0.0030(10) -0.0052(11) -0.0071(11)
C6 0.024(2) 0.0160(17) 0.0118(16) 0.0000(13) -0.0036(14) 0.0008(15)
C7 0.0160(18) 0.0161(18) 0.0178(17) -0.0015(14) -0.0034(14) -0.0033(14)
C43 0.0135(16) 0.0143(17) 0.0117(16) -0.0020(13) -0.0001(13) -0.0010(14)
C11 0.0200(18) 0.0116(17) 0.0157(17) 0.0007(14) -0.0041(14) -0.0055(14)
C4 0.0229(18) 0.0126(17) 0.0143(16) 0.0003(13) -0.0013(14) -0.0033(14)
N2 0.0221(16) 0.0157(15) 0.0149(14) -0.0024(12) -0.0038(12) -0.0035(12)
C13 0.0188(18) 0.0159(17) 0.0093(15) 0.0002(13) 0.0005(13) 0.0010(14)
C9 0.0213(18) 0.0133(17) 0.0147(17) 0.0018(13) -0.0022(14) -0.0068(14)
C12 0.0184(18) 0.0134(17) 0.0133(16) -0.0049(13) -0.0027(13) -0.0011(14)
C8 0.0166(18) 0.0135(17) 0.0157(17) -0.0048(13) -0.0041(14) -0.0016(14)
C19 0.024(2) 0.027(2) 0.0164(17) -0.0041(14) -0.0010(15) -0.0061(17)
C18 0.033(2) 0.0200(19) 0.0197(18) -0.0038(15) -0.0054(16) -0.0073(17)
C23 0.036(2) 0.037(2) 0.043(3) -0.020(2) 0.000(2) -0.007(2)
C38 0.083(4) 0.019(2) 0.019(2) -0.0034(15) -0.011(2) -0.003(2)
C30 0.049(3) 0.037(2) 0.0213(19) -0.0084(17) -0.0045(19) 0.024(2)
C39 0.083(4) 0.047(3) 0.029(2) -0.012(2) 0.025(3) -0.027(3)
C22 0.028(2) 0.022(2) 0.029(2) -0.0059(16) -0.0057(17) -0.0089(17)
C40 0.029(2) 0.031(2) 0.033(2) 0.0024(18) -0.0101(18) -0.0001(19)
C41 0.048(3) 0.030(2) 0.040(3) 0.0069(19) -0.017(2) 0.002(2)
C24 0.045(3) 0.031(2) 0.022(2) -0.0030(17) 0.0020(18) -0.005(2)
C25 0.084(4) 0.048(3) 0.027(2) 0.003(2) -0.007(2) -0.033(3)
C32 0.084(4) 0.106(5) 0.026(2) -0.013(3) -0.003(3) -0.072(4)
C33 0.059(3) 0.057(3) 0.027(2) -0.012(2) -0.009(2) -0.028(3)
C31 0.119(5) 0.028(3) 0.034(3) -0.011(2) -0.009(3) 0.020(3)
C20 0.024(2) 0.0277(19) 0.0224(18) 0.0007(15) 0.0070(17) 0.0047(17)
C10 0.0237(19) 0.0181(18) 0.0108(16) 0.0004(13) -0.0022(14) -0.0023(15)
C16 0.041(2) 0.018(2) 0.031(2) -0.0074(16) -0.0088(19) -0.0008(18)
C21 0.023(2) 0.068(3) 0.035(2) 0.005(2) 0.0055(19) 0.010(2)
C17 0.041(3) 0.021(2) 0.042(2) -0.0092(18) -0.007(2) 0.0028(19)
C14A 0.013(7) 0.053(8) 0.055(9) 0.022(6) 0.010(5) 0.002(5)
C15A 0.090(8) 0.046(6) 0.043(5) -0.005(4) -0.005(5) -0.043(5)
C34 0.025(2) 0.045(2) 0.0226(19) 0.0015(17) 0.0067(17) -0.003(2)
C28 0.037(2) 0.025(2) 0.026(2) -0.0001(16) -0.0060(18) -0.0122(19)
C36 0.029(2) 0.059(3) 0.029(2) -0.026(2) -0.0040(18) -0.009(2)
C35 0.025(2) 0.061(3) 0.037(2) 0.006(2) 0.005(2) 0.000(2)
C37 0.029(2) 0.072(4) 0.040(3) -0.019(3) 0.004(2) -0.009(2)
C29 0.054(3) 0.081(4) 0.032(3) -0.012(3) 0.008(2) -0.035(3)
C15B 0.037(10) 0.19(2) 0.052(10) 0.027(12) -0.004(8) -0.041(12)
C14B 0.022(11) 0.071(15) 0.037(9) 0.004(8) -0.007(8) -0.030(10)
C26B 0.062(4) 0.038(3) 0.061(3) 0.004(3) -0.036(3) 0.004(2)
C26A 0.062(4) 0.038(3) 0.061(3) 0.004(3) -0.036(3) 0.004(2)
C27A 0.062(4) 0.038(3) 0.061(3) 0.004(3) -0.036(3) 0.004(2)
C27B 0.062(4) 0.038(3) 0.061(3) 0.004(3) -0.036(3) 0.004(2)

loop_
_atom_type_symbol
_atom_type_description
_atom_type_scat_dispersion_real
_atom_type_scat_dispersion_imag
_atom_type_scat_source
C C 0.0033 0.0016 'International Tables Vol C Tables 4.2.6.8 and 6.1.1.4'
H H 0.0000 0.0000 'International Tables Vol C Tables 4.2.6.8 and 6.1.1.4'
N N 0.0061 0.0033 'International Tables Vol C Tables 4.2.6.8 and 6.1.1.4'
Nb Nb -2.0727 0.6215 'International Tables Vol C Tables 4.2.6.8 and 6.1.1.4'
O O 0.0106 0.0060 'International Tables Vol C Tables 4.2.6.8 and 6.1.1.4'

loop_
_geom_angle_atom_site_label_1
_geom_angle_atom_site_label_2
_geom_angle_atom_site_label_3
_geom_angle
_geom_angle_site_symmetry_1
_geom_angle_site_symmetry_3
_geom_angle_publ_flag
O5 Nb1 Nb2 40.36(6) . . ?
O5 Nb1 O1 81.99(9) . . ?
O1 Nb1 Nb2 76.93(6) . . ?
O4 Nb1 Nb2 100.21(8) . . ?
O4 Nb1 O5 93.08(10) . . ?
O4 Nb1 O1 174.89(11) . . ?
O4 Nb1 O6 97.95(11) . . ?
O4 Nb1 O2 99.20(11) . . ?
O4 Nb1 O3 97.64(11) . . ?
O6 Nb1 Nb2 33.09(7) . . ?
O6 Nb1 O5 73.22(10) . . ?
O6 Nb1 O1 81.99(9) . . ?
O2 Nb1 Nb2 128.08(9) . . ?
O2 Nb1 O5 165.16(10) . . ?
O2 Nb1 O1 85.88(10) . . ?
O2 Nb1 O6 96.70(12) . . ?
O2 Nb1 O3 98.48(12) . . ?
O3 Nb1 Nb2 125.68(8) . . ?
O3 Nb1 O5 88.04(10) . . ?
O3 Nb1 O1 80.89(9) . . ?
O3 Nb1 O6 156.16(10) . . ?
O11 Nb3 Nb4 76.49(6) . . ?
O16 Nb3 Nb4 40.21(7) . . ?
O16 Nb3 O11 82.87(9) . . ?
O14 Nb3 Nb4 103.85(8) . . ?
O14 Nb3 O11 176.23(10) . . ?
O14 Nb3 O16 94.97(10) . . ?
O14 Nb3 O15 99.84(10) . . ?
O14 Nb3 O12 98.67(11) . . ?
O14 Nb3 O13 96.82(11) . . ?
O15 Nb3 Nb4 32.79(7) . . ?
O15 Nb3 O11 82.50(9) . . ?
O15 Nb3 O16 72.53(10) . . ?
O12 Nb3 Nb4 126.62(8) . . ?
O12 Nb3 O11 83.96(10) . . ?
O12 Nb3 O16 163.70(10) . . ?
O12 Nb3 O15 96.25(11) . . ?
O12 Nb3 O13 99.26(12) . . ?
O13 Nb3 Nb4 124.66(8) . . ?
O13 Nb3 O11 80.05(10) . . ?
O13 Nb3 O16 87.88(11) . . ?
O13 Nb3 O15 155.20(10) . . ?
O5 Nb2 Nb1 40.35(7) . . ?
O5 Nb2 O7 80.22(9) . . ?
O7 Nb2 Nb1 77.35(6) . . ?
O6 Nb2 Nb1 33.27(7) . . ?
O6 Nb2 O5 73.40(10) . . ?
O6 Nb2 O7 84.14(9) . . ?
O9 Nb2 Nb1 101.00(9) . . ?
O9 Nb2 O5 94.57(11) . . ?
O9 Nb2 O7 173.70(12) . . ?
O9 Nb2 O6 97.83(11) . . ?
O9 Nb2 O8 99.86(12) . . ?
O9 Nb2 O10 96.00(12) . . ?
O8 Nb2 Nb1 128.13(9) . . ?
O8 Nb2 O5 163.75(11) . . ?
O8 Nb2 O7 85.79(10) . . ?
O8 Nb2 O6 97.09(12) . . ?
O8 Nb2 O10 97.34(12) . . ?
O10 Nb2 Nb1 126.67(8) . . ?
O10 Nb2 O5 88.49(10) . . ?
O10 Nb2 O7 80.41(10) . . ?
O10 Nb2 O6 157.96(10) . . ?
O17 Nb4 Nb3 77.14(6) . . ?
O16 Nb4 Nb3 40.07(7) . . ?
O16 Nb4 O17 81.47(9) . . ?
O15 Nb4 Nb3 32.74(8) . . ?
O15 Nb4 O17 84.59(9) . . ?
O15 Nb4 O16 72.34(10) . . ?
O20 Nb4 Nb3 101.68(8) . . ?
O20 Nb4 O17 176.45(13) . . ?
O20 Nb4 O16 95.46(12) . . ?
O20 Nb4 O15 96.22(11) . . ?
O20 Nb4 O19 97.52(12) . . ?
O20 Nb4 O18 98.91(13) . . ?
O19 Nb4 Nb3 126.21(9) . . ?
O19 Nb4 O17 80.68(10) . . ?
O19 Nb4 O16 88.70(11) . . ?
O19 Nb4 O15 157.54(11) . . ?
O18 Nb4 Nb3 127.36(9) . . ?
O18 Nb4 O17 84.39(10) . . ?
O18 Nb4 O16 163.23(11) . . ?
O18 Nb4 O15 97.44(12) . . ?
O18 Nb4 O19 97.89(13) . . ?
Nb1 O5 Nb2 99.28(10) . . ?
C20 O5 Nb1 129.1(2) . . ?
C20 O5 Nb2 131.4(2) . . ?
C1 O1 Nb1 130.6(2) . . ?
C43 O11 Nb3 131.4(2) . . ?
C1 O7 Nb2 128.6(2) . . ?
C43 O17 Nb4 129.5(2) . . ?
Nb3 O16 Nb4 99.72(10) . . ?
C34 O16 Nb3 129.5(2) . . ?
C34 O16 Nb4 129.8(2) . . ?
C18 O4 Nb1 148.7(2) . . ?
Nb2 O6 Nb1 113.64(12) . . ?
C32 O14 Nb3 157.6(3) . . ?
Nb3 O15 Nb4 114.46(13) . . ?
C28 O12 Nb3 144.3(2) . . ?
C22 O9 Nb2 165.2(3) . . ?
C30 O13 Nb3 144.9(2) . . ?
O1 C1 C2 115.5(3) . . ?
O7 C1 O1 125.7(3) . . ?
O7 C1 C2 118.7(3) . . ?
C14A O2 Nb1 155.0(7) . . ?
C14B O2 Nb1 139.8(10) . . ?
C3 C2 C1 119.0(3) . . ?
C7 C2 C1 121.1(3) . . ?
C7 C2 C3 119.8(3) . . ?
C2 C3 H3 119.6 . . ?
C4 C3 C2 120.8(3) . . ?
C4 C3 H3 119.6 . . ?
C16 O3 Nb1 144.8(2) . . ?
C26B O8 Nb2 142.6(5) . . ?
C26A O8 Nb2 144.4(5) . . ?
C36 O20 Nb4 147.9(3) . . ?
C38 O19 Nb4 146.6(3) . . ?
C40 O18 Nb4 144.6(3) . . ?
C6 C5 N1 116.4(3) . . ?
C6 C5 C4 120.5(3) . . ?
C4 C5 N1 123.1(3) . . ?
N2 N1 C5 113.6(3) . . ?
C24 O10 Nb2 148.5(2) . . ?
C5 C6 H6 120.1 . . ?
C5 C6 C7 119.9(3) . . ?
C7 C6 H6 120.1 . . ?
C2 C7 C6 120.0(3) . . ?
C2 C7 H7 120.0 . . ?
C6 C7 H7 120.0 . . ?
O11 C43 C12 116.4(3) . . ?
O17 C43 O11 125.2(3) . . ?
O17 C43 C12 118.4(3) . . ?
C12 C11 H11 120.0 . . ?
C12 C11 C10 120.0(3) . . ?
C10 C11 H11 120.0 . . ?
C3 C4 C5 118.8(3) . . ?
C3 C4 H4 120.6 . . ?
C5 C4 H4 120.6 . . ?
N1 N2 C8 114.2(3) . . ?
C9 C13 H13 119.5 . . ?
C9 C13 C12 121.0(3) . . ?
C12 C13 H13 119.5 . . ?
C13 C9 H9 120.6 . . ?
C13 C9 C8 118.8(3) . . ?
C8 C9 H9 120.6 . . ?
C11 C12 C43 120.3(3) . . ?
C11 C12 C13 119.6(3) . . ?
C13 C12 C43 120.0(3) . . ?
C9 C8 N2 123.9(3) . . ?
C10 C8 N2 115.3(3) . . ?
C10 C8 C9 120.8(3) . . ?
H19A C19 H19B 109.5 . . ?
H19A C19 H19C 109.5 . . ?
H19B C19 H19C 109.5 . . ?
C18 C19 H19A 109.5 . . ?
C18 C19 H19B 109.5 . . ?
C18 C19 H19C 109.5 . . ?
O4 C18 C19 110.5(3) . . ?
O4 C18 H18A 109.6 . . ?
O4 C18 H18B 109.6 . . ?
C19 C18 H18A 109.6 . . ?
C19 C18 H18B 109.6 . . ?
H18A C18 H18B 108.1 . . ?
H23A C23 H23B 109.5 . . ?
H23A C23 H23C 109.5 . . ?
H23B C23 H23C 109.5 . . ?
C22 C23 H23A 109.5 . . ?
C22 C23 H23B 109.5 . . ?
C22 C23 H23C 109.5 . . ?
O19 C38 H38A 109.1 . . ?
O19 C38 H38B 109.1 . . ?
O19 C38 C39 112.3(3) . . ?
H38A C38 H38B 107.9 . . ?
C39 C38 H38A 109.1 . . ?
C39 C38 H38B 109.1 . . ?
O13 C30 H30A 109.6 . . ?
O13 C30 H30B 109.6 . . ?
O13 C30 C31 110.3(4) . . ?
H30A C30 H30B 108.1 . . ?
C31 C30 H30A 109.6 . . ?
C31 C30 H30B 109.6 . . ?
C38 C39 H39A 109.5 . . ?
C38 C39 H39B 109.5 . . ?
C38 C39 H39C 109.5 . . ?
H39A C39 H39B 109.5 . . ?
H39A C39 H39C 109.5 . . ?
H39B C39 H39C 109.5 . . ?
O9 C22 C23 109.4(3) . . ?
O9 C22 H22A 109.8 . . ?
O9 C22 H22B 109.8 . . ?
C23 C22 H22A 109.8 . . ?
C23 C22 H22B 109.8 . . ?
H22A C22 H22B 108.2 . . ?
O18 C40 H40A 109.7 . . ?
O18 C40 H40B 109.7 . . ?
O18 C40 C41 109.8(3) . . ?
H40A C40 H40B 108.2 . . ?
C41 C40 H40A 109.7 . . ?
C41 C40 H40B 109.7 . . ?
C40 C41 H41A 109.5 . . ?
C40 C41 H41B 109.5 . . ?
C40 C41 H41C 109.5 . . ?
H41A C41 H41B 109.5 . . ?
H41A C41 H41C 109.5 . . ?
H41B C41 H41C 109.5 . . ?
O10 C24 H24A 109.2 . . ?
O10 C24 H24B 109.2 . . ?
O10 C24 C25 112.2(4) . . ?
H24A C24 H24B 107.9 . . ?
C25 C24 H24A 109.2 . . ?
C25 C24 H24B 109.2 . . ?
C24 C25 H25A 109.5 . . ?
C24 C25 H25B 109.5 . . ?
C24 C25 H25C 109.5 . . ?
H25A C25 H25B 109.5 . . ?
H25A C25 H25C 109.5 . . ?
H25B C25 H25C 109.5 . . ?
O14 C32 H32A 108.2 . . ?
O14 C32 H32B 108.2 . . ?
O14 C32 C33 116.5(4) . . ?
H32A C32 H32B 107.3 . . ?
C33 C32 H32A 108.2 . . ?
C33 C32 H32B 108.2 . . ?
C32 C33 H33A 109.5 . . ?
C32 C33 H33B 109.5 . . ?
C32 C33 H33C 109.5 . . ?
H33A C33 H33B 109.5 . . ?
H33A C33 H33C 109.5 . . ?
H33B C33 H33C 109.5 . . ?
C30 C31 H31A 109.5 . . ?
C30 C31 H31B 109.5 . . ?
C30 C31 H31C 109.5 . . ?
H31A C31 H31B 109.5 . . ?
H31A C31 H31C 109.5 . . ?
H31B C31 H31C 109.5 . . ?
O5 C20 H20A 109.6 . . ?
O5 C20 H20B 109.6 . . ?
O5 C20 C21 110.4(3) . . ?
H20A C20 H20B 108.1 . . ?
C21 C20 H20A 109.6 . . ?
C21 C20 H20B 109.6 . . ?
C11 C10 H10 120.2 . . ?
C8 C10 C11 119.7(3) . . ?
C8 C10 H10 120.2 . . ?
O3 C16 H16A 109.3 . . ?
O3 C16 H16B 109.3 . . ?
O3 C16 C17 111.6(3) . . ?
H16A C16 H16B 108.0 . . ?
C17 C16 H16A 109.3 . . ?
C17 C16 H16B 109.3 . . ?
C20 C21 H21A 109.5 . . ?
C20 C21 H21B 109.5 . . ?
C20 C21 H21C 109.5 . . ?
H21A C21 H21B 109.5 . . ?
H21A C21 H21C 109.5 . . ?
H21B C21 H21C 109.5 . . ?
C16 C17 H17A 109.5 . . ?
C16 C17 H17B 109.5 . . ?
C16 C17 H17C 109.5 . . ?
H17A C17 H17B 109.5 . . ?
H17A C17 H17C 109.5 . . ?
H17B C17 H17C 109.5 . . ?
O2 C14A H14A 110.0 . . ?
O2 C14A H14B 110.0 . . ?
O2 C14A C15A 108.4(10) . . ?
H14A C14A H14B 108.4 . . ?
C15A C14A H14A 110.0 . . ?
C15A C14A H14B 110.0 . . ?
C14A C15A H15A 109.5 . . ?
C14A C15A H15B 109.5 . . ?
C14A C15A H15C 109.5 . . ?
H15A C15A H15B 109.5 . . ?
H15A C15A H15C 109.5 . . ?
H15B C15A H15C 109.5 . . ?
O16 C34 H34A 109.4 . . ?
O16 C34 H34B 109.4 . . ?
O16 C34 C35 111.1(3) . . ?
H34A C34 H34B 108.0 . . ?
C35 C34 H34A 109.4 . . ?
C35 C34 H34B 109.4 . . ?
O12 C28 H28A 109.5 . . ?
O12 C28 H28B 109.5 . . ?
O12 C28 C29 110.5(3) . . ?
H28A C28 H28B 108.1 . . ?
C29 C28 H28A 109.5 . . ?
C29 C28 H28B 109.5 . . ?
O20 C36 H36A 109.9 . . ?
O20 C36 H36B 109.9 . . ?
O20 C36 C37 109.1(4) . . ?
H36A C36 H36B 108.3 . . ?
C37 C36 H36A 109.9 . . ?
C37 C36 H36B 109.9 . . ?
C34 C35 H35A 109.5 . . ?
C34 C35 H35B 109.5 . . ?
C34 C35 H35C 109.5 . . ?
H35A C35 H35B 109.5 . . ?
H35A C35 H35C 109.5 . . ?
H35B C35 H35C 109.5 . . ?
C36 C37 H37A 109.5 . . ?
C36 C37 H37B 109.5 . . ?
C36 C37 H37C 109.5 . . ?
H37A C37 H37B 109.5 . . ?
H37A C37 H37C 109.5 . . ?
H37B C37 H37C 109.5 . . ?
C28 C29 H29A 109.5 . . ?
C28 C29 H29B 109.5 . . ?
C28 C29 H29C 109.5 . . ?
H29A C29 H29B 109.5 . . ?
H29A C29 H29C 109.5 . . ?
H29B C29 H29C 109.5 . . ?
H15D C15B H15E 109.5 . . ?
H15D C15B H15F 109.5 . . ?
H15E C15B H15F 109.5 . . ?
C14B C15B H15D 109.5 . . ?
C14B C15B H15E 109.5 . . ?
C14B C15B H15F 109.5 . . ?
O2 C14B C15B 109.9(19) . . ?
O2 C14B H14C 109.7 . . ?
O2 C14B H14D 109.7 . . ?
C15B C14B H14C 109.7 . . ?
C15B C14B H14D 109.7 . . ?
H14C C14B H14D 108.2 . . ?
O8 C26B H26A 109.2 . . ?
O8 C26B H26B 109.2 . . ?
H26A C26B H26B 107.9 . . ?
C27B C26B O8 112.0(8) . . ?
C27B C26B H26A 109.2 . . ?
C27B C26B H26B 109.2 . . ?
O8 C26A H26C 110.5 . . ?
O8 C26A H26D 110.5 . . ?
O8 C26A C27A 106.0(8) . . ?
H26C C26A H26D 108.7 . . ?
C27A C26A H26C 110.5 . . ?
C27A C26A H26D 110.5 . . ?
C26A C27A H27A 109.5 . . ?
C26A C27A H27B 109.5 . . ?
C26A C27A H27C 109.5 . . ?
H27A C27A H27B 109.5 . . ?
H27A C27A H27C 109.5 . . ?
H27B C27A H27C 109.5 . . ?
C26B C27B H27D 109.5 . . ?
C26B C27B H27E 109.5 . . ?
C26B C27B H27F 109.5 . . ?
H27D C27B H27E 109.5 . . ?
H27D C27B H27F 109.5 . . ?
H27E C27B H27F 109.5 . . ?

loop_
_geom_bond_atom_site_label_1
_geom_bond_atom_site_label_2
_geom_bond_distance
_geom_bond_site_symmetry_2
_geom_bond_publ_flag
Nb1 Nb2 3.2222(5) . ?
Nb1 O5 2.114(2) . ?
Nb1 O1 2.188(2) . ?
Nb1 O4 1.865(2) . ?
Nb1 O6 1.930(2) . ?
Nb1 O2 1.877(3) . ?
Nb1 O3 1.900(3) . ?
Nb3 Nb4 3.2412(5) . ?
Nb3 O11 2.191(2) . ?
Nb3 O16 2.117(2) . ?
Nb3 O14 1.866(2) . ?
Nb3 O15 1.926(2) . ?
Nb3 O12 1.873(3) . ?
Nb3 O13 1.900(3) . ?
Nb2 O5 2.115(2) . ?
Nb2 O7 2.227(2) . ?
Nb2 O6 1.920(2) . ?
Nb2 O9 1.849(2) . ?
Nb2 O8 1.873(3) . ?
Nb2 O10 1.893(3) . ?
Nb4 O17 2.212(2) . ?
Nb4 O16 2.123(3) . ?
Nb4 O15 1.929(2) . ?
Nb4 O20 1.863(2) . ?
Nb4 O19 1.884(3) . ?
Nb4 O18 1.880(3) . ?
O5 C20 1.423(4) . ?
O1 C1 1.265(4) . ?
O11 C43 1.263(4) . ?
O7 C1 1.256(4) . ?
O17 C43 1.259(4) . ?
O16 C34 1.429(5) . ?
O4 C18 1.410(4) . ?
O14 C32 1.374(5) . ?
O12 C28 1.413(5) . ?
O9 C22 1.406(4) . ?
O13 C30 1.416(4) . ?
C1 C2 1.501(4) . ?
O2 C14A 1.442(17) . ?
O2 C14B 1.36(2) . ?
C2 C3 1.396(5) . ?
C2 C7 1.382(5) . ?
C3 H3 0.9500 . ?
C3 C4 1.380(5) . ?
O3 C16 1.414(4) . ?
O8 C26B 1.483(10) . ?
O8 C26A 1.373(9) . ?
O20 C36 1.389(4) . ?
O19 C38 1.415(5) . ?
O18 C40 1.412(5) . ?
C5 N1 1.430(4) . ?
C5 C6 1.387(5) . ?
C5 C4 1.402(5) . ?
N1 N2 1.256(4) . ?
O10 C24 1.409(5) . ?
C6 H6 0.9500 . ?
C6 C7 1.388(5) . ?
C7 H7 0.9500 . ?
C43 C12 1.496(4) . ?
C11 H11 0.9500 . ?
C11 C12 1.389(5) . ?
C11 C10 1.394(5) . ?
C4 H4 0.9500 . ?
N2 C8 1.429(4) . ?
C13 H13 0.9500 . ?
C13 C9 1.384(5) . ?
C13 C12 1.392(5) . ?
C9 H9 0.9500 . ?
C9 C8 1.397(5) . ?
C8 C10 1.386(5) . ?
C19 H19A 0.9800 . ?
C19 H19B 0.9800 . ?
C19 H19C 0.9800 . ?
C19 C18 1.512(5) . ?
C18 H18A 0.9900 . ?
C18 H18B 0.9900 . ?
C23 H23A 0.9800 . ?
C23 H23B 0.9800 . ?
C23 H23C 0.9800 . ?
C23 C22 1.502(6) . ?
C38 H38A 0.9900 . ?
C38 H38B 0.9900 . ?
C38 C39 1.450(6) . ?
C30 H30A 0.9900 . ?
C30 H30B 0.9900 . ?
C30 C31 1.490(6) . ?
C39 H39A 0.9800 . ?
C39 H39B 0.9800 . ?
C39 H39C 0.9800 . ?
C22 H22A 0.9900 . ?
C22 H22B 0.9900 . ?
C40 H40A 0.9900 . ?
C40 H40B 0.9900 . ?
C40 C41 1.501(6) . ?
C41 H41A 0.9800 . ?
C41 H41B 0.9800 . ?
C41 H41C 0.9800 . ?
C24 H24A 0.9900 . ?
C24 H24B 0.9900 . ?
C24 C25 1.480(6) . ?
C25 H25A 0.9800 . ?
C25 H25B 0.9800 . ?
C25 H25C 0.9800 . ?
C32 H32A 0.9900 . ?
C32 H32B 0.9900 . ?
C32 C33 1.462(4) . ?
C33 H33A 0.9800 . ?
C33 H33B 0.9800 . ?
C33 H33C 0.9800 . ?
C31 H31A 0.9800 . ?
C31 H31B 0.9800 . ?
C31 H31C 0.9800 . ?
C20 H20A 0.9900 . ?
C20 H20B 0.9900 . ?
C20 C21 1.506(6) . ?
C10 H10 0.9500 . ?
C16 H16A 0.9900 . ?
C16 H16B 0.9900 . ?
C16 C17 1.496(6) . ?
C21 H21A 0.9800 . ?
C21 H21B 0.9800 . ?
C21 H21C 0.9800 . ?
C17 H17A 0.9800 . ?
C17 H17B 0.9800 . ?
C17 H17C 0.9800 . ?
C14A H14A 0.9900 . ?
C14A H14B 0.9900 . ?
C14A C15A 1.497(18) . ?
C15A H15A 0.9800 . ?
C15A H15B 0.9800 . ?
C15A H15C 0.9800 . ?
C34 H34A 0.9900 . ?
C34 H34B 0.9900 . ?
C34 C35 1.513(6) . ?
C28 H28A 0.9900 . ?
C28 H28B 0.9900 . ?
C28 C29 1.482(7) . ?
C36 H36A 0.9900 . ?
C36 H36B 0.9900 . ?
C36 C37 1.513(6) . ?
C35 H35A 0.9800 . ?
C35 H35B 0.9800 . ?
C35 H35C 0.9800 . ?
C37 H37A 0.9800 . ?
C37 H37B 0.9800 . ?
C37 H37C 0.9800 . ?
C29 H29A 0.9800 . ?
C29 H29B 0.9800 . ?
C29 H29C 0.9800 . ?
C15B H15D 0.9800 . ?
C15B H15E 0.9800 . ?
C15B H15F 0.9800 . ?
C15B C14B 1.46(3) . ?
C14B H14C 0.9900 . ?
C14B H14D 0.9900 . ?
C26B H26A 0.9900 . ?
C26B H26B 0.9900 . ?
C26B C27B 1.476(12) . ?
C26A H26C 0.9900 . ?
C26A H26D 0.9900 . ?
C26A C27A 1.534(12) . ?
C27A H27A 0.9800 . ?
C27A H27B 0.9800 . ?
C27A H27C 0.9800 . ?
C27B H27D 0.9800 . ?
C27B H27E 0.9800 . ?
C27B H27F 0.9800 . ?

loop_
_geom_torsion_atom_site_label_1
_geom_torsion_atom_site_label_2
_geom_torsion_atom_site_label_3
_geom_torsion_atom_site_label_4
_geom_torsion
_geom_torsion_site_symmetry_1
_geom_torsion_site_symmetry_2
_geom_torsion_site_symmetry_3
_geom_torsion_site_symmetry_4
_geom_torsion_publ_flag
Nb1 Nb2 O9 C22 -117.1(10) . . . . ?
Nb1 Nb2 O8 C26B 87.5(9) . . . . ?
Nb1 Nb2 O8 C26A 161.3(8) . . . . ?
Nb1 Nb2 O10 C24 -65.7(5) . . . . ?
Nb1 O5 C20 C21 72.0(4) . . . . ?
Nb1 O1 C1 O7 12.1(5) . . . . ?
Nb1 O1 C1 C2 -165.7(2) . . . . ?
Nb1 O4 C18 C19 -167.3(3) . . . . ?
Nb1 O2 C14A C15A -71.9(19) . . . . ?
Nb1 O2 C14B C15B 152.1(10) . . . . ?
Nb1 O3 C16 C17 -150.6(3) . . . . ?
Nb3 Nb4 O20 C36 -22.5(6) . . . . ?
Nb3 Nb4 O19 C38 65.1(6) . . . . ?
Nb3 Nb4 O18 C40 -102.0(5) . . . . ?
Nb3 O11 C43 O17 -5.4(5) . . . . ?
Nb3 O11 C43 C12 172.7(2) . . . . ?
Nb3 O16 C34 C35 -64.8(4) . . . . ?
Nb3 O14 C32 C33 177.4(5) . . . . ?
Nb3 O12 C28 C29 -149.5(4) . . . . ?
Nb3 O13 C30 C31 -106.1(5) . . . . ?
Nb2 Nb1 O4 C18 -4.3(5) . . . . ?
Nb2 Nb1 O2 C14A -65.3(15) . . . . ?
Nb2 Nb1 O2 C14B -94.1(18) . . . . ?
Nb2 Nb1 O3 C16 62.0(5) . . . . ?
Nb2 O5 C20 C21 -113.0(3) . . . . ?
Nb2 O7 C1 O1 -5.9(5) . . . . ?
Nb2 O7 C1 C2 171.8(2) . . . . ?
Nb2 O9 C22 C23 -140.2(9) . . . . ?
Nb2 O8 C26B C27B 119.1(9) . . . . ?
Nb2 O8 C26A C27A -156.1(5) . . . . ?
Nb2 O10 C24 C25 -128.1(5) . . . . ?
Nb4 Nb3 O14 C32 -74.4(9) . . . . ?
Nb4 Nb3 O12 C28 75.7(4) . . . . ?
Nb4 O17 C43 O11 -0.1(5) . . . . ?
Nb4 O17 C43 C12 -178.2(2) . . . . ?
Nb4 O16 C34 C35 128.9(3) . . . . ?
Nb4 O20 C36 C37 121.7(5) . . . . ?
Nb4 O19 C38 C39 160.2(4) . . . . ?
Nb4 O18 C40 C41 -93.6(5) . . . . ?
O5 Nb1 O4 C18 -44.3(5) . . . . ?
O5 Nb1 O2 C14A -30.6(16) . . . . ?
O5 Nb1 O2 C14B -59.4(18) . . . . ?
O5 Nb1 O3 C16 77.6(4) . . . . ?
O5 Nb2 O9 C22 -76.9(10) . . . . ?
O5 Nb2 O8 C26B 47.8(10) . . . . ?
O5 Nb2 O8 C26A 121.5(8) . . . . ?
O5 Nb2 O10 C24 -79.7(5) . . . . ?
O1 Nb1 O2 C14A 4.5(15) . . . . ?
O1 Nb1 O2 C14B -24.3(18) . . . . ?
O1 Nb1 O3 C16 -4.6(4) . . . . ?
O1 C1 C2 C3 -11.8(5) . . . . ?
O1 C1 C2 C7 164.7(3) . . . . ?
O11 Nb3 O12 C28 7.5(4) . . . . ?
O11 C43 C12 C11 -158.7(3) . . . . ?
O11 C43 C12 C13 18.6(5) . . . . ?
O7 Nb2 O8 C26B 17.2(9) . . . . ?
O7 Nb2 O8 C26A 91.0(8) . . . . ?
O7 Nb2 O10 C24 0.6(5) . . . . ?
O7 C1 C2 C3 170.2(3) . . . . ?
O7 C1 C2 C7 -13.2(5) . . . . ?
O17 Nb4 O19 C38 -1.3(5) . . . . ?
O17 Nb4 O18 C40 -32.9(5) . . . . ?
O17 C43 C12 C11 19.6(5) . . . . ?
O17 C43 C12 C13 -163.1(3) . . . . ?
O16 Nb3 O14 C32 -34.6(9) . . . . ?
O16 Nb3 O12 C28 43.7(7) . . . . ?
O16 Nb4 O20 C36 -62.6(6) . . . . ?
O16 Nb4 O19 C38 80.2(5) . . . . ?
O16 Nb4 O18 C40 -65.5(7) . . . . ?
O4 Nb1 O2 C14A -176.1(15) . . . . ?
O4 Nb1 O2 C14B 155.1(18) . . . . ?
O4 Nb1 O3 C16 170.4(4) . . . . ?
O6 Nb1 O4 C18 29.2(5) . . . . ?
O6 Nb1 O2 C14A -76.9(15) . . . . ?
O6 Nb1 O2 C14B -105.7(18) . . . . ?
O6 Nb1 O3 C16 39.9(6) . . . . ?
O6 Nb2 O9 C22 -150.7(10) . . . . ?
O6 Nb2 O8 C26B 100.8(9) . . . . ?
O6 Nb2 O8 C26A 174.5(8) . . . . ?
O6 Nb2 O10 C24 -45.5(6) . . . . ?
O14 Nb3 O12 C28 -169.8(4) . . . . ?
O15 Nb3 O14 C32 -107.7(9) . . . . ?
O15 Nb3 O12 C28 89.2(4) . . . . ?
O15 Nb4 O20 C36 10.2(6) . . . . ?
O15 Nb4 O19 C38 48.3(7) . . . . ?
O15 Nb4 O18 C40 -116.7(5) . . . . ?
O12 Nb3 O14 C32 154.4(9) . . . . ?
O9 Nb2 O8 C26B -160.0(9) . . . . ?
O9 Nb2 O8 C26A -86.2(8) . . . . ?
O9 Nb2 O10 C24 -174.2(5) . . . . ?
O13 Nb3 O14 C32 53.9(9) . . . . ?
O13 Nb3 O12 C28 -71.4(4) . . . . ?
C1 C2 C3 C4 174.0(3) . . . . ?
C1 C2 C7 C6 -174.0(3) . . . . ?
O2 Nb1 O4 C18 127.4(5) . . . . ?
O2 Nb1 O3 C16 -89.0(4) . . . . ?
C2 C3 C4 C5 -0.4(5) . . . . ?
C3 C2 C7 C6 2.5(6) . . . . ?
O3 Nb1 O4 C18 -132.7(5) . . . . ?
O3 Nb1 O2 C14A 84.7(15) . . . . ?
O3 Nb1 O2 C14B 55.9(18) . . . . ?
O8 Nb2 O9 C22 110.6(10) . . . . ?
O8 Nb2 O10 C24 85.0(5) . . . . ?
O20 Nb4 O19 C38 175.6(5) . . . . ?
O20 Nb4 O18 C40 145.8(5) . . . . ?
O19 Nb4 O20 C36 -152.0(6) . . . . ?
O19 Nb4 O18 C40 46.9(5) . . . . ?
O18 Nb4 O20 C36 108.8(6) . . . . ?
O18 Nb4 O19 C38 -84.3(5) . . . . ?
C5 N1 N2 C8 179.6(3) . . . . ?
C5 C6 C7 C2 0.6(6) . . . . ?
N1 C5 C6 C7 176.7(3) . . . . ?
N1 C5 C4 C3 -176.9(3) . . . . ?
N1 N2 C8 C9 -17.4(5) . . . . ?
N1 N2 C8 C10 162.5(3) . . . . ?
O10 Nb2 O9 C22 12.1(10) . . . . ?
O10 Nb2 O8 C26B -62.5(9) . . . . ?
O10 Nb2 O8 C26A 11.2(8) . . . . ?
C6 C5 N1 N2 -159.9(3) . . . . ?
C6 C5 C4 C3 3.4(5) . . . . ?
C7 C2 C3 C4 -2.6(5) . . . . ?
C4 C5 N1 N2 20.3(5) . . . . ?
C4 C5 C6 C7 -3.6(5) . . . . ?
N2 C8 C10 C11 -178.1(3) . . . . ?
C13 C9 C8 N2 176.3(3) . . . . ?
C13 C9 C8 C10 -3.6(5) . . . . ?
C9 C13 C12 C43 -176.4(3) . . . . ?
C9 C13 C12 C11 1.0(5) . . . . ?
C9 C8 C10 C11 1.8(5) . . . . ?
C12 C11 C10 C8 1.4(6) . . . . ?
C12 C13 C9 C8 2.1(5) . . . . ?
C10 C11 C12 C43 174.6(3) . . . . ?
C10 C11 C12 C13 -2.8(6) . . . . ?

loop_
_twin_individual_id
_twin_individual_mass_fraction_refined
1 0.6793(6)
2 0.3207(6)
